data_7237258
loop_
_publ_author_name
'Sun, Qi'
'Li, Xin'
'Lin, Qiuhan'
'Lu, Ming'

_publ_section_title
;
 Dancing with 5-substituted monotetrazoles, oxygen-rich ions, and silver:
 towards primary explosives with positive oxygen balance and excellent
 energetic performance
;
_journal_issue 9
_journal_name_full 'Journal of Materials Chemistry A'
_journal_page_first 4611
_journal_paper_doi 10.1039/C8TA12506F
_journal_volume 7
_journal_year 2019
_chemical_formula_moiety 'C4 Ag5 Cl N20 O12'
_chemical_formula_sum 'C4 Ag5 Cl N20 O12'
_chemical_formula_weight 1095.04
_space_group_crystal_system tetragonal
_space_group_IT_number 86
_space_group_name_Hall '-P 4bc'
_space_group_name_H-M_alt 'P 42/n :2'
_audit_creation_method SHELXL-2014/7
_audit_update_record
;
2018-11-22 deposited with the CCDC.
2019-01-24 downloaded from the CCDC.
;
_cell_angle_alpha 90
_cell_angle_beta 90
_cell_angle_gamma 90
_cell_formula_units_Z 2
_cell_length_a 12.9865(7)
_cell_length_b 12.9865(7)
_cell_length_c 6.7777(9)
_cell_measurement_reflns_used 1522
_cell_measurement_temperature 173(2)
_cell_measurement_theta_max 25.29
_cell_measurement_theta_min 3.74
_cell_volume 1143.05(18)
_computing_structure_refinement 'SHELXL-2014/7 (Sheldrick, 2014)'
_diffrn_ambient_temperature 173(2)
_diffrn_measured_fraction_theta_full 0.999
_diffrn_measured_fraction_theta_max 0.998
_diffrn_measurement_device_type 'PHOTON 100 CMOS detector'
_diffrn_measurement_method 'omega scan'
_diffrn_radiation_type MoK\a
_diffrn_radiation_wavelength 0.71073
_diffrn_reflns_av_R_equivalents 0.0890
_diffrn_reflns_av_unetI/netI 0.0510
_diffrn_reflns_Laue_measured_fraction_full 0.999
_diffrn_reflns_Laue_measured_fraction_max 0.998
_diffrn_reflns_limit_h_max 15
_diffrn_reflns_limit_h_min -15
_diffrn_reflns_limit_k_max 15
_diffrn_reflns_limit_k_min -15
_diffrn_reflns_limit_l_max 7
_diffrn_reflns_limit_l_min -8
_diffrn_reflns_number 6606
_diffrn_reflns_point_group_measured_fraction_full 0.999
_diffrn_reflns_point_group_measured_fraction_max 0.998
_diffrn_reflns_theta_full 25.242
_diffrn_reflns_theta_max 25.370
_diffrn_reflns_theta_min 3.137
_diffrn_source 'fine-focus sealed tube'
_exptl_absorpt_coefficient_mu 4.428
_exptl_absorpt_correction_T_max 0.7452
_exptl_absorpt_correction_T_min 0.6422
_exptl_absorpt_correction_type multi-scan
_exptl_absorpt_process_details 'SADABS (Bruker, 2014)'
_exptl_crystal_density_diffrn 3.182
_exptl_crystal_description needle
_exptl_crystal_F_000 1024
_exptl_crystal_size_max 0.160
_exptl_crystal_size_mid 0.090
_exptl_crystal_size_min 0.040
_refine_diff_density_max 0.545
_refine_diff_density_min -0.588
_refine_diff_density_rms 0.151
_refine_ls_extinction_method none
_refine_ls_goodness_of_fit_ref 1.037
_refine_ls_hydrogen_treatment undef
_refine_ls_matrix_type full
_refine_ls_number_parameters 122
_refine_ls_number_reflns 1057
_refine_ls_number_restraints 144
_refine_ls_restrained_S_all 0.975
_refine_ls_R_factor_all 0.0687
_refine_ls_R_factor_gt 0.0335
_refine_ls_shift/su_max 0.002
_refine_ls_shift/su_mean 0.000
_refine_ls_structure_factor_coef Fsqd
_refine_ls_weighting_details 'w=1/[\s^2^(Fo^2^)+(0.0177P)^2^+1.3484P] where P=(Fo^2^+2Fc^2^)/3'
_refine_ls_weighting_scheme calc
_refine_ls_wR_factor_gt 0.0471
_refine_ls_wR_factor_ref 0.0536
_reflns_Friedel_coverage 0.000
_reflns_number_gt 738
_reflns_number_total 1057
_reflns_threshold_expression 'I > 2\s(I)'
_cod_data_source_file c8ta12506f2.cif
_cod_data_source_block 1
_cod_original_cell_volume 1143.1(2)
_cod_original_sg_symbol_H-M 'P 42/n'
_cod_database_code 7237258
_shelx_shelxl_version_number 2014/7
_shelx_space_group_comment
;
The symmetry employed for this shelxl refinement is uniquely defined
by the following loop, which should always be used as a source of
symmetry information in preference to the above space-group names.
They are only intended as comments.
;
_shelx_estimated_absorpt_t_min 0.538
_shelx_estimated_absorpt_t_max 0.843

loop_
_space_group_symop_operation_xyz
'x, y, z'
'-x+1/2, -y+1/2, z'
'-y, x+1/2, z+1/2'
'y+1/2, -x, z+1/2'
'-x, -y, -z'
'x-1/2, y-1/2, -z'
'y, -x-1/2, -z-1/2'
'-y-1/2, x, -z-1/2'

loop_
_atom_site_label
_atom_site_type_symbol
_atom_site_fract_x
_atom_site_fract_y
_atom_site_fract_z
_atom_site_U_iso_or_equiv
_atom_site_adp_type
_atom_site_occupancy
_atom_site_site_symmetry_order
_atom_site_calc_flag
_atom_site_refinement_flags_posn
_atom_site_refinement_flags_adp
_atom_site_refinement_flags_occupancy
_atom_site_disorder_assembly
_atom_site_disorder_group
Ag1 Ag 1.02601(3) 0.35165(3) 0.08195(8) 0.02537(15) Uani 1 1 d . . . . .
Ag2 Ag 0.7500 0.7500 0.2500 0.0160(2) Uani 1 4 d S T P . .
C1 C 0.8727(4) 0.4416(4) 0.4161(9) 0.0163(12) Uani 1 1 d D . . . .
Cl1 Cl 1.2500 0.2500 0.2500 0.0190(6) Uani 1 4 d S T P . .
N1 N 0.9385(3) 0.4582(3) 0.2714(8) 0.0182(12) Uani 1 1 d . . . . .
N2 N 0.9104(3) 0.5515(3) 0.2025(7) 0.0164(12) Uani 1 1 d . . . . .
N3 N 0.8318(4) 0.5863(3) 0.3072(7) 0.0185(12) Uani 1 1 d . . . . .
N4 N 0.8059(3) 0.5170(3) 0.4453(7) 0.0175(12) Uani 1 1 d . . . . .
O1 O 1.2227(3) 0.3370(3) 0.1287(6) 0.0253(11) Uani 1 1 d . . . . .
N5 N 0.8742(13) 0.3478(14) 0.536(3) 0.021(3) Uani 0.450(3) 1 d D U P A 1
O2 O 0.9355(12) 0.2806(9) 0.491(3) 0.025(3) Uani 0.450(3) 1 d D U P A 1
O3 O 0.8100(10) 0.3418(10) 0.6697(18) 0.030(3) Uani 0.450(3) 1 d D U P A 1
N5A N 0.8898(14) 0.3574(16) 0.557(3) 0.022(3) Uiso 0.313(3) 1 d D U P A 2
O2A O 0.9574(17) 0.2955(15) 0.512(4) 0.020(5) Uiso 0.313(3) 1 d D U P A 2
O3A O 0.8405(13) 0.3586(13) 0.712(2) 0.025(4) Uiso 0.313(3) 1 d D U P A 2
N5Z N 0.8666(16) 0.346(2) 0.531(4) 0.022(4) Uiso 0.237(3) 1 d D U P A 3
O2Z O 0.944(2) 0.2936(19) 0.544(5) 0.023(6) Uiso 0.237(3) 1 d D U P A 3
O3Z O 0.7828(15) 0.3260(15) 0.606(3) 0.029(5) Uiso 0.237(3) 1 d D U P A 3

loop_
_atom_site_aniso_label
_atom_site_aniso_U_11
_atom_site_aniso_U_22
_atom_site_aniso_U_33
_atom_site_aniso_U_23
_atom_site_aniso_U_13
_atom_site_aniso_U_12
Ag1 0.0280(3) 0.0203(3) 0.0278(3) -0.0075(2) 0.0062(3) 0.0042(2)
Ag2 0.0165(3) 0.0165(3) 0.0151(5) 0.000 0.000 0.000
C1 0.021(3) 0.015(3) 0.013(3) 0.003(3) 0.001(3) -0.002(2)
Cl1 0.0208(9) 0.0208(9) 0.0154(17) 0.000 0.000 0.000
N1 0.018(3) 0.017(3) 0.019(3) 0.001(2) 0.002(2) 0.000(2)
N2 0.019(3) 0.015(3) 0.015(3) 0.001(2) 0.005(2) -0.002(2)
N3 0.020(3) 0.018(3) 0.018(3) 0.000(2) 0.004(2) 0.000(2)
N4 0.015(2) 0.023(3) 0.014(3) 0.004(2) 0.004(2) 0.000(2)
O1 0.032(3) 0.025(2) 0.019(3) 0.0128(19) -0.002(2) 0.0021(19)
N5 0.020(5) 0.020(4) 0.024(5) 0.004(4) -0.005(4) -0.001(4)
O2 0.030(6) 0.017(5) 0.028(7) 0.002(5) -0.001(5) 0.012(5)
O3 0.024(6) 0.032(6) 0.035(6) 0.008(5) 0.003(5) -0.011(5)

loop_
_atom_type_symbol
_atom_type_description
_atom_type_scat_dispersion_real
_atom_type_scat_dispersion_imag
_atom_type_scat_source
C C 0.0033 0.0016 'International Tables Vol C Tables 4.2.6.8 and 6.1.1.4'
Cl Cl 0.1484 0.1585 'International Tables Vol C Tables 4.2.6.8 and 6.1.1.4'
N N 0.0061 0.0033 'International Tables Vol C Tables 4.2.6.8 and 6.1.1.4'
O O 0.0106 0.0060 'International Tables Vol C Tables 4.2.6.8 and 6.1.1.4'
Ag Ag -0.8971 1.1015 'International Tables Vol C Tables 4.2.6.8 and 6.1.1.4'

loop_
_geom_angle_atom_site_label_1
_geom_angle_atom_site_label_2
_geom_angle_atom_site_label_3
_geom_angle
_geom_angle_site_symmetry_1
_geom_angle_site_symmetry_3
N1 Ag1 N4 141.68(17) . 4_564
N1 Ag1 N2 108.08(16) . 5_765
N4 Ag1 N2 99.26(16) 4_564 5_765
N1 Ag1 O1 119.03(15) . .
N4 Ag1 O1 92.00(15) 4_564 .
N2 Ag1 O1 78.49(14) 5_765 .
N3 Ag2 N3 91.49(4) . 7_576
N3 Ag2 N3 91.49(4) . 8_756
N3 Ag2 N3 161.5(2) 7_576 8_756
N3 Ag2 N3 161.5(2) . 2_665
N3 Ag2 N3 91.49(4) 7_576 2_665
N3 Ag2 N3 91.49(4) 8_756 2_665
N1 C1 N4 114.5(5) . .
N1 C1 N5Z 124.7(9) . .
N4 C1 N5Z 120.7(9) . .
N1 C1 N5 122.8(7) . .
N4 C1 N5 122.8(7) . .
N1 C1 N5A 120.5(8) . .
N4 C1 N5A 123.6(8) . .
O1 Cl1 O1 108.98(17) 7_676 2_755
O1 Cl1 O1 110.5(3) 7_676 8_746
O1 Cl1 O1 108.98(17) 2_755 8_746
O1 Cl1 O1 108.98(17) 7_676 .
O1 Cl1 O1 110.5(3) 2_755 .
O1 Cl1 O1 108.98(17) 8_746 .
C1 N1 N2 103.3(4) . .
C1 N1 Ag1 131.6(4) . .
N2 N1 Ag1 120.1(4) . .
N3 N2 N1 109.2(4) . .
N3 N2 Ag1 120.5(3) . 5_765
N1 N2 Ag1 130.1(4) . 5_765
N2 N3 N4 109.8(4) . .
N2 N3 Ag2 123.8(3) . .
N4 N3 Ag2 126.4(3) . .
C1 N4 N3 103.2(4) . .
C1 N4 Ag1 134.1(4) . 3_645
N3 N4 Ag1 118.8(3) . 3_645
Cl1 O1 Ag1 111.8(2) . .
O2 N5 O3 125.4(18) . .
O2 N5 C1 117.6(13) . .
O3 N5 C1 116.9(12) . .
O2A N5A O3A 126(2) . .
O2A N5A C1 115.9(15) . .
O3A N5A C1 117.8(14) . .
O2Z N5Z O3Z 125(3) . .
O2Z N5Z C1 118.0(17) . .
O3Z N5Z C1 116.8(17) . .

loop_
_geom_bond_atom_site_label_1
_geom_bond_atom_site_label_2
_geom_bond_distance
_geom_bond_site_symmetry_2
Ag1 N1 2.204(5) .
Ag1 N4 2.249(4) 4_564
Ag1 N2 2.445(5) 5_765
Ag1 O1 2.581(4) .
Ag2 N3 2.408(5) .
Ag2 N3 2.408(5) 7_576
Ag2 N3 2.408(5) 8_756
Ag2 N3 2.408(5) 2_665
C1 N1 1.318(7) .
C1 N4 1.324(7) .
C1 N5Z 1.46(3) .
C1 N5 1.46(2) .
C1 N5A 1.47(2) .
Cl1 O1 1.442(4) 7_676
Cl1 O1 1.442(4) 2_755
Cl1 O1 1.442(4) 8_746
Cl1 O1 1.442(4) .
N1 N2 1.348(6) .
N2 N3 1.323(6) .
N2 Ag1 2.445(5) 5_765
N3 N4 1.341(6) .
N4 Ag1 2.249(4) 3_645
N5 O2 1.220(11) .
N5 O3 1.234(12) .
N5A O2A 1.228(13) .
N5A O3A 1.232(14) .
N5Z O2Z 1.222(15) .
N5Z O3Z 1.232(15) .
